data_7246677
loop_
_publ_author_name
'Rong, Wanling'
'Liu, Fuan'
'Wang, Xiangmei'
'Sun, Youxuan'
'Gao, Zeliang'
'Tao, Xutang'

_publ_section_title
;
 Crystal growth and negative thermal expansion properties of a Y2Mo4O15
 single crystal
;
_journal_issue 19
_journal_name_full 'RSC Advances'
_journal_page_first 13006
_journal_page_last 13013
_journal_paper_doi 10.1039/D3RA01320K
_journal_volume 13
_journal_year 2023
_chemical_formula_sum 'Mo4 O15 Y2'
_chemical_formula_weight 801.580
_space_group_IT_number 14
_space_group_name_Hall '-P 2ybc'
_space_group_name_H-M_alt 'P 1 21/c 1'
_symmetry_Int_Tables_number 14
_symmetry_space_group_name_Hall '-P 2ybc'
_symmetry_space_group_name_H-M 'P 1 21/c 1'
_audit_creation_date 2021-11-22
_audit_creation_method 'Olex2 1.2 (compiled 2018.05.29 svn.r3508 for OlexSys, GUI svn.r5506)''
_audit_update_record 2021-11-22
_cell_angle_alpha 90.000
_cell_angle_beta 105.512(8)
_cell_angle_gamma 90.000
_cell_formula_units_Z 2
_cell_length_a 6.8176(5)
_cell_length_b 9.5857(6)
_cell_length_c 10.5127(8)
_cell_volume 662.00(9)
_refine_ls_R_factor_all 0.054
_cod_data_source_file d3ra01320k2.cif
_cod_data_source_block 200721b
_cod_original_cell_volume 662.0(1)
_cod_original_sg_symbol_Hall -P_2ybc
_cod_database_code 7246677

loop_
_symmetry_equiv_pos_site_id
_symmetry_equiv_pos_as_xyz
1 x,y,z
2 -x,1/2+y,1/2-z
3 -x,-y,-z
4 x,1/2-y,1/2+z

loop_
_atom_site_aniso_label
_atom_site_aniso_U_11
_atom_site_aniso_U_22
_atom_site_aniso_U_33
_atom_site_aniso_U_12
_atom_site_aniso_U_13
_atom_site_aniso_U_23
Mo1 0.0105(5) 0.0133(5) 0.0096(5) -0.0015(2) 0.0021(4) -0.0003(2)
Mo2 0.0079(5) 0.0134(5) 0.0126(5) 0.0005(2) 0.0005(3) 0.0002(2)
Y1 0.0087(5) 0.0126(5) 0.0110(5) -0.0003(3) 0.0021(4) -0.0004(3)
O1 0.010(3) 0.015(3) 0.023(3) 0.005(2) -0.003(3) 0.000(2)
O2 0.017(3) 0.023(3) 0.019(3) 0.001(3) 0.006(3) -0.006(2)
O3 0.009(3) 0.027(2) 0.023(3) -0.001(2) 0.007(2) -0.002(2)
O4 0.016(4) 0.028(3) 0.017(3) 0.001(3) -0.001(3) 0.006(3)
O5 0.005(3) 0.031(3) 0.021(4) -0.001(2) 0.001(3) -0.010(3)
O6 0.021(4) 0.023(3) 0.019(3) -0.002(3) 0.009(3) -0.011(3)
O7 0.021(4) 0.021(3) 0.021(4) 0.000(2) 0.010(3) 0.005(2)
O8 0.020(6) 0.027(5) 0.029(6) -0.002(4) 0.004(5) 0.012(4)

loop_
_atom_site_label
_atom_site_type_symbol
_atom_site_fract_x
_atom_site_fract_y
_atom_site_fract_z
_atom_site_occupancy
_atom_site_symmetry_multiplicity
_atom_site_Wyckoff_symbol
_atom_site_attached_hydrogens
_atom_site_calc_flag
_atom_site_thermal_displace_type
_atom_site_U_iso_or_equiv
Mo1 Mo 0.4184(1) 0.2568(1) 0.4888(1) 1.000 4 e ? d Uani 0.0113(3)
Mo2 Mo -0.1212(1) 0.0951(1) 0.3438(1) 1.000 4 e ? d Uani 0.0117(3)
Y1 Y 0.2878(1) -0.0230(1) 0.2233(1) 1.000 4 e ? d Uani 0.0108(3)
O1 O -0.111(1) 0.2761(6) 0.3542(7) 1.000 4 e ? d Uani 0.0174(13)
O2 O 0.2563(10) 0.1340(6) 0.3827(6) 1.000 4 e ? d Uani 0.0191(13)
O3 O -0.3771(10) 0.0563(6) 0.3169(7) 1.000 4 e ? d Uani 0.0191(13)
O4 O 0.6161(10) 0.1684(7) 0.6006(6) 1.000 4 e ? d Uani 0.0218(14)
O5 O -0.0536(10) 0.0285(6) 0.2074(7) 1.000 4 e ? d Uani 0.0192(14)
O6 O 0.2813(10) 0.3478(6) 0.5809(6) 1.000 4 e ? d Uani 0.0206(14)
O7 O 0.5223(10) 0.3738(6) 0.3976(6) 1.000 4 e ? d Uani 0.0202(14)
O8 O 0.0000 0.0000 0.5000 1.000 2 c ? d Uani 0.026(2)

loop_
_atom_type_symbol
_atom_type_oxidation_number
_atom_type_radius_bond
Mo ? 1.200
Y ? 1.200
O ? 1.200

loop_
_geom_angle_atom_site_label_1
_geom_angle_atom_site_label_2
_geom_angle_atom_site_label_3
_geom_angle_site_symmetry_1
_geom_angle_site_symmetry_2
_geom_angle_site_symmetry_3
_geom_angle
_geom_angle_publ_flag
O4 Mo1 O2 . . . 109.7(3) no
O6 Mo1 O2 . . . 109.9(3) no
O6 Mo1 O4 . . . 107.4(3) no
O7 Mo1 O2 . . . 110.8(3) no
O7 Mo1 O4 . . . 109.1(3) no
O7 Mo1 O6 . . . 109.9(3) no
O1 Mo2 Y1 . . . 108.6(2) no
O1 Mo2 O5 . . . 113.7(3) no
O1 Mo2 O8 . . . 115.5(2) no
O3 Mo2 Y1 . . . 136.7(2) no
O3 Mo2 O1 . . . 104.2(3) no
O3 Mo2 O5 . . . 105.3(3) no
O3 Mo2 O8 . . . 103.2(2) no
O5 Mo2 Y1 . . . 35.0(2) no
O5 Mo2 O8 . . . 113.2(2) no
O8 Mo2 Y1 . . . 87.31(3) no
O1 Y1 Mo2 2_545 . . 90.36(15) no
O1 Y1 O2 2_545 . . 131.4(2) no
O1 Y1 O3 2_545 . 1_655 140.7(2) no
O1 Y1 O5 2_545 . . 74.6(2) no
O2 Y1 Mo2 . . . 45.26(17) no
O2 Y1 O3 . . 1_655 75.8(2) no
O2 Y1 O5 . . . 68.3(2) no
O3 Y1 Mo2 1_655 . . 121.00(14) no
O4 Y1 Mo2 3_656 . . 89.29(16) no
O4 Y1 O1 3_656 . 2_545 77.6(2) no
O4 Y1 O2 3_656 . . 82.6(2) no
O4 Y1 O3 3_656 . 1_655 79.7(2) no
O4 Y1 O5 3_656 . . 104.6(2) no
O4 Y1 O7 3_656 . 2_645 96.1(2) no
O5 Y1 Mo2 . . . 25.27(16) no
O5 Y1 O3 . . 1_655 142.7(2) no
O6 Y1 Mo2 4_554 . . 97.04(16) no
O6 Y1 O1 4_554 . 2_545 118.4(2) no
O6 Y1 O2 4_554 . . 90.4(2) no
O6 Y1 O3 4_554 . 1_655 83.2(2) no
O6 Y1 O4 4_554 . 3_656 162.6(3) no
O6 Y1 O5 4_554 . . 87.3(2) no
O6 Y1 O7 4_554 . 2_645 82.2(2) no
O7 Y1 Mo2 2_645 . . 163.95(18) no
O7 Y1 O1 2_645 . 2_545 76.1(2) no
O7 Y1 O2 2_645 . . 150.4(2) no
O7 Y1 O3 2_645 . 1_655 74.9(2) no
O7 Y1 O5 2_645 . . 139.2(2) no
Mo2 O1 Y1 . . 2 143.5(4) no
Mo1 O2 Y1 . . . 136.2(3) no
Mo2 O3 Y1 . . 1_455 163.5(4) no
Mo1 O4 Y1 . . 3_656 147.9(4) no
Mo2 O5 Y1 . . . 119.7(3) no
Mo1 O6 Y1 . . 4 145.6(4) no
Mo1 O7 Y1 . . 2_655 164.7(4) no
Mo2 O8 Mo2 3_556 . . 180.00 no
Mo1 O2 Mo2 . . . 129.23(33) no

loop_
_geom_bond_atom_site_label_1
_geom_bond_atom_site_label_2
_geom_bond_site_symmetry_1
_geom_bond_site_symmetry_2
_geom_bond_distance
_geom_bond_publ_flag
Mo1 O2 . . 1.787(6) no
Mo1 O4 . . 1.752(7) no
Mo1 O6 . . 1.748(6) no
Mo1 O7 . . 1.744(6) no
Mo2 Y1 . . 3.5424(10) no
Mo2 O1 . . 1.739(6) no
Mo2 O3 . . 1.732(6) no
Mo2 O5 . . 1.741(6) no
Mo2 O8 . . 1.8664(7) no
Y1 O1 . 2_545 2.302(6) no
Y1 O2 . . 2.304(6) no
Y1 O3 . 1_655 2.359(7) no
Y1 O4 . 3_656 2.270(6) no
Y1 O5 . . 2.341(6) no
Y1 O6 . 4_554 2.243(6) no
Y1 O7 . 2_645 2.270(6) no

loop_
_geom_torsion_atom_site_label_1
_geom_torsion_atom_site_label_2
_geom_torsion_atom_site_label_3
_geom_torsion_atom_site_label_4
_geom_torsion_site_symmetry_1
_geom_torsion_site_symmetry_2
_geom_torsion_site_symmetry_3
_geom_torsion_site_symmetry_4
_geom_torsion
_geom_torsion_publ_flag
Y1 Mo2 O1 Y1 . . . 2 118.8(5) no
Y1 Mo2 O3 Y1 . . . 1_455 -20.5(15) no
O1 Mo2 O3 Y1 . . . 1_455 118.1(12) no
O1 Mo2 O5 Y1 . . . . 88.9(4) no
O2 Mo1 O4 Y1 . . . 3_656 -68.4(7) no
O2 Mo1 O6 Y1 . . . 4 -173.3(6) no
O2 Mo1 O7 Y1 . . . 2_655 -77.3(15) no
O3 Mo2 O1 Y1 . . . 2 -32.6(6) no
O3 Mo2 O5 Y1 . . . . -157.6(3) no
O4 Mo1 O2 Y1 . . . . -65.0(5) no
O4 Mo1 O6 Y1 . . . 4 67.4(7) no
O4 Mo1 O7 Y1 . . . 2_655 43.5(16) no
O5 Mo2 O1 Y1 . . . 2 81.6(6) no
O5 Mo2 O3 Y1 . . . 1_455 -1.9(13) no
O6 Mo1 O2 Y1 . . . . 177.1(4) no
O6 Mo1 O4 Y1 . . . 3_656 51.1(7) no
O6 Mo1 O7 Y1 . . . 2_655 161.1(15) no
O7 Mo1 O2 Y1 . . . . 55.5(6) no
O7 Mo1 O4 Y1 . . . 3_656 170.1(6) no
O7 Mo1 O6 Y1 . . . 4 -51.1(7) no
O8 Mo2 O1 Y1 . . . 2 -145.1(5) no
O8 Mo2 O3 Y1 . . . 1_455 -120.8(12) no
O8 Mo2 O5 Y1 . . . . -45.6(4) no
